data_7239859
loop_
_publ_author_name
'Chetia, Monikha'
'Debnath, Swapna'
'Chowdhury, Sumit'
'Chatterjee, Sunanda'

_publ_section_title
;
 Self-assembly and multifunctionality of peptide organogels: oil spill
 recovery, dye absorption and synthesis of conducting biomaterials
;
_journal_issue 9
_journal_name_full 'RSC Advances'
_journal_page_first 5220
_journal_page_last 5233
_journal_paper_doi 10.1039/C9RA10395C
_journal_volume 10
_journal_year 2020
_chemical_compound_source synthesis
_chemical_formula_sum 'C22 H26 N2 O5'
_chemical_formula_weight 398.45
_space_group_crystal_system monoclinic
_space_group_IT_number 5
_space_group_name_Hall 'C 2y'
_space_group_name_H-M_alt 'C 1 2 1'
_symmetry_cell_setting monoclinic
_atom_sites_solution_hydrogens mixed
_audit_creation_method SHELXL-2014/7
_audit_update_record
;
2019-10-25 deposited with the CCDC.	2020-01-20 downloaded from the CCDC.
;
_cell_angle_alpha 90
_cell_angle_beta 105.46(4)
_cell_angle_gamma 90
_cell_formula_units_Z 4
_cell_length_a 27.13(2)
_cell_length_b 5.227(4)
_cell_length_c 15.424(12)
_cell_measurement_reflns_used 1099
_cell_measurement_temperature 293(2)
_cell_measurement_theta_max 23.997
_cell_measurement_theta_min 1.370
_cell_volume 2108(3)
_computing_cell_refinement 'Bruker SMART'
_computing_data_collection 'Bruker SMART'
_computing_data_reduction 'Bruker SAINT'
_computing_molecular_graphics 'Bruker SHELXTL'
_computing_publication_material 'Bruker SHELXTL'
_computing_structure_refinement 'SHELXL-2014/7 (Sheldrick, 2014)'
_computing_structure_solution 'SHELXL-2014/7 (Sheldrick, 2014)'
_diffrn_ambient_temperature 293(2)
_diffrn_measured_fraction_theta_full 1.000
_diffrn_measured_fraction_theta_max 1.000
_diffrn_measurement_device_type 'CCD area detector'
_diffrn_measurement_method 'phi and omega scans'
_diffrn_radiation_probe x-ray
_diffrn_radiation_type MoK\a
_diffrn_radiation_wavelength 0.71073
_diffrn_reflns_av_R_equivalents 0.1132
_diffrn_reflns_av_unetI/netI 0.2788
_diffrn_reflns_Laue_measured_fraction_full 1.000
_diffrn_reflns_Laue_measured_fraction_max 1.000
_diffrn_reflns_limit_h_max 30
_diffrn_reflns_limit_h_min -30
_diffrn_reflns_limit_k_max 5
_diffrn_reflns_limit_k_min -5
_diffrn_reflns_limit_l_max 17
_diffrn_reflns_limit_l_min -17
_diffrn_reflns_number 25966
_diffrn_reflns_point_group_measured_fraction_full 1.000
_diffrn_reflns_point_group_measured_fraction_max 1.000
_diffrn_reflns_theta_full 23.997
_diffrn_reflns_theta_max 23.997
_diffrn_reflns_theta_min 1.370
_exptl_absorpt_coefficient_mu 0.089
_exptl_absorpt_correction_type none
_exptl_crystal_colour colorless
_exptl_crystal_density_diffrn 1.255
_exptl_crystal_description needle
_exptl_crystal_F_000 848
_exptl_crystal_recrystallization_method 'methanol and water'
_exptl_crystal_size_max 0.32
_exptl_crystal_size_mid 0.22
_exptl_crystal_size_min 0.15
_refine_diff_density_max 0.215
_refine_diff_density_min -0.286
_refine_diff_density_rms 0.062
_refine_ls_abs_structure_details
;
 Refined as an inversion twin.
;
_refine_ls_abs_structure_Flack -10(7)
_refine_ls_extinction_method none
_refine_ls_goodness_of_fit_ref 0.996
_refine_ls_hydrogen_treatment constr
_refine_ls_matrix_type full
_refine_ls_number_parameters 267
_refine_ls_number_reflns 3287
_refine_ls_number_restraints 1
_refine_ls_restrained_S_all 0.996
_refine_ls_R_factor_all 0.2754
_refine_ls_R_factor_gt 0.1036
_refine_ls_shift/su_max 0.003
_refine_ls_shift/su_mean 0.001
_refine_ls_structure_factor_coef Fsqd
_refine_ls_weighting_details 'w=1/[\s^2^(Fo^2^)+(0.1000P)^2^] where P=(Fo^2^+2Fc^2^)/3'
_refine_ls_weighting_scheme calc
_refine_ls_wR_factor_gt 0.2240
_refine_ls_wR_factor_ref 0.3383
_reflns_Friedel_coverage 0.775
_reflns_Friedel_fraction_full 1.000
_reflns_Friedel_fraction_max 1.000
_reflns_number_gt 1099
_reflns_number_total 3287
_reflns_threshold_expression 'I > 2\s(I)'
_cod_data_source_file c9ra10395c2.cif
_cod_data_source_block fdel_0ma_a
_cod_depositor_comments 'Adding full bibliography for 7239859--7239860.cif.'
_cod_original_sg_symbol_H-M 'C 2'
_cod_database_code 7239859
_shelx_shelxl_version_number 2014/7
_shelx_space_group_comment
;
The symmetry employed for this shelxl refinement is uniquely defined
by the following loop, which should always be used as a source of
symmetry information in preference to the above space-group names.
They are only intended as comments.
;

loop_
_space_group_symop_operation_xyz
'x, y, z'
'-x, y, -z'
'x+1/2, y+1/2, z'
'-x+1/2, y+1/2, -z'

loop_
_atom_site_label
_atom_site_type_symbol
_atom_site_fract_x
_atom_site_fract_y
_atom_site_fract_z
_atom_site_U_iso_or_equiv
_atom_site_adp_type
_atom_site_occupancy
_atom_site_site_symmetry_order
_atom_site_calc_flag
_atom_site_refinement_flags_posn
_atom_site_refinement_flags_adp
O1 O 0.1162(5) -0.007(3) 0.4647(10) 0.122(5) Uani 1 1 d . .
O2 O 0.1628(4) 0.327(3) 0.5217(9) 0.106(4) Uani 1 1 d . .
O3 O 0.2698(4) -0.338(3) 0.1831(8) 0.097(4) Uani 1 1 d . .
O4 O 0.3889(4) 0.312(2) 0.2031(8) 0.090(4) Uani 1 1 d . .
O5 O 0.4485(4) 0.007(2) 0.2650(7) 0.081(3) Uani 1 1 d . .
N1 N 0.2699(5) 0.087(3) 0.2098(9) 0.080(4) Uani 1 1 d . .
H1 H 0.2801 0.2324 0.1957 0.096 Uiso 1 1 d R U
N2 N 0.3737(5) -0.114(3) 0.1771(8) 0.071(4) Uani 1 1 d . .
H2 H 0.3861 -0.2661 0.1875 0.085 Uiso 1 1 d R U
C1 C 0.1331(6) 0.359(5) 0.5857(11) 0.112(7) Uani 1 1 d . .
H1A H 0.0987 0.3015 0.5595 0.168 Uiso 1 1 calc R U
H1B H 0.1327 0.5362 0.6017 0.168 Uiso 1 1 calc R U
H1C H 0.1481 0.2599 0.6386 0.168 Uiso 1 1 calc R U
C00Z C 0.3132(5) -0.268(3) 0.0363(10) 0.076(5) Uani 1 1 d . .
H00A H 0.3132 -0.4412 0.0586 0.091 Uiso 1 1 calc R U
H00B H 0.2796 -0.2342 -0.0035 0.091 Uiso 1 1 calc R U
C2 C 0.1500(7) 0.133(5) 0.4641(13) 0.089(6) Uani 1 1 d . .
C3 C 0.1816(6) 0.128(4) 0.3983(12) 0.078(5) Uani 1 1 d . .
C4 C 0.2200(6) 0.301(4) 0.3981(11) 0.086(5) Uani 1 1 d . .
H4 H 0.2266 0.4314 0.4406 0.103 Uiso 1 1 calc R U
C5 C 0.2485(6) 0.287(4) 0.3379(12) 0.091(6) Uani 1 1 d . .
H5 H 0.2736 0.4091 0.3388 0.109 Uiso 1 1 calc R U
C6 C 0.2403(5) 0.090(4) 0.2751(11) 0.072(5) Uani 1 1 d . .
C7 C 0.2031(6) -0.077(4) 0.2736(12) 0.095(6) Uani 1 1 d . .
H7 H 0.1966 -0.2054 0.2302 0.114 Uiso 1 1 calc R U
C8 C 0.1735(6) -0.067(4) 0.3352(14) 0.107(7) Uani 1 1 d . .
H8 H 0.1486 -0.1899 0.3337 0.128 Uiso 1 1 calc R U
C9 C 0.2841(6) -0.119(4) 0.1731(11) 0.072(4) Uani 1 1 d . .
C10 C 0.3229(5) -0.079(3) 0.1174(10) 0.070(5) Uani 1 1 d . .
H10 H 0.3199 0.0969 0.0944 0.084 Uiso 1 1 calc R U
C11 C 0.3528(6) -0.246(4) -0.0170(11) 0.077(5) Uani 1 1 d . .
C12 C 0.3913(8) -0.426(5) -0.0034(13) 0.118(7) Uani 1 1 d . .
H12 H 0.3926 -0.5548 0.0387 0.142 Uiso 1 1 calc R U
C13 C 0.4279(9) -0.421(6) -0.0500(16) 0.148(10) Uani 1 1 d . .
H13 H 0.4528 -0.5475 -0.0410 0.178 Uiso 1 1 calc R U
C14 C 0.4272(8) -0.228(5) -0.1098(16) 0.117(8) Uani 1 1 d . .
H14 H 0.4525 -0.2165 -0.1401 0.141 Uiso 1 1 calc R U
C15 C 0.3903(9) -0.058(5) -0.1239(15) 0.133(8) Uani 1 1 d . .
H15 H 0.3897 0.0713 -0.1655 0.159 Uiso 1 1 calc R U
C16 C 0.3514(7) -0.063(5) -0.0787(14) 0.120(8) Uani 1 1 d . .
H16 H 0.3253 0.0575 -0.0914 0.144 Uiso 1 1 calc R U
C17 C 0.4021(7) 0.085(4) 0.2135(11) 0.073(5) Uani 1 1 d . .
C18 C 0.4890(6) 0.190(4) 0.3075(11) 0.082(5) Uani 1 1 d . .
C19 C 0.4712(6) 0.363(4) 0.3742(11) 0.104(6) Uani 1 1 d . .
H19A H 0.4469 0.4856 0.3414 0.156 Uiso 1 1 calc R U
H19B H 0.5001 0.4512 0.4117 0.156 Uiso 1 1 calc R U
H19C H 0.4554 0.2604 0.4110 0.156 Uiso 1 1 calc R U
C20 C 0.5317(6) 0.018(4) 0.3584(13) 0.121(7) Uani 1 1 d . .
H20A H 0.5210 -0.0712 0.4046 0.181 Uiso 1 1 calc R U
H20B H 0.5613 0.1198 0.3852 0.181 Uiso 1 1 calc R U
H20C H 0.5399 -0.1032 0.3177 0.181 Uiso 1 1 calc R U
C21 C 0.5043(6) 0.344(4) 0.2343(11) 0.100(6) Uani 1 1 d . .
H21A H 0.5062 0.2319 0.1859 0.150 Uiso 1 1 calc R U
H21B H 0.5371 0.4216 0.2592 0.150 Uiso 1 1 calc R U
H21C H 0.4793 0.4747 0.2120 0.150 Uiso 1 1 calc R U

loop_
_atom_site_aniso_label
_atom_site_aniso_U_11
_atom_site_aniso_U_22
_atom_site_aniso_U_33
_atom_site_aniso_U_23
_atom_site_aniso_U_13
_atom_site_aniso_U_12
O1 0.113(10) 0.135(12) 0.141(12) -0.039(10) 0.073(9) -0.046(10)
O2 0.090(8) 0.149(11) 0.092(8) -0.037(10) 0.046(7) -0.030(9)
O3 0.095(9) 0.083(8) 0.127(10) -0.002(8) 0.056(7) -0.008(7)
O4 0.080(8) 0.082(9) 0.101(9) -0.001(8) 0.011(6) -0.002(8)
O5 0.055(7) 0.085(7) 0.092(8) 0.006(7) -0.001(6) -0.003(7)
N1 0.082(10) 0.068(10) 0.098(11) -0.009(9) 0.035(9) -0.010(8)
N2 0.067(9) 0.068(9) 0.082(10) 0.006(9) 0.027(7) 0.001(8)
C1 0.085(12) 0.177(19) 0.084(12) -0.040(15) 0.040(11) -0.011(14)
C00Z 0.064(10) 0.092(12) 0.072(10) -0.005(11) 0.019(9) -0.007(9)
C2 0.071(12) 0.119(18) 0.082(14) -0.002(14) 0.031(12) 0.005(13)
C3 0.064(10) 0.088(12) 0.084(12) -0.012(12) 0.023(9) 0.006(10)
C4 0.083(12) 0.099(15) 0.085(12) -0.004(12) 0.040(11) -0.006(13)
C5 0.094(13) 0.088(15) 0.100(14) -0.021(13) 0.042(12) -0.028(11)
C6 0.050(9) 0.091(14) 0.080(12) 0.007(12) 0.027(9) 0.000(10)
C7 0.070(11) 0.112(17) 0.113(14) -0.040(13) 0.044(11) -0.020(12)
C8 0.069(11) 0.121(19) 0.146(18) -0.047(16) 0.055(12) -0.029(11)
C9 0.060(10) 0.071(12) 0.084(12) -0.004(12) 0.018(9) 0.006(11)
C10 0.044(9) 0.084(13) 0.084(11) -0.010(11) 0.023(9) -0.009(8)
C11 0.064(11) 0.101(14) 0.071(11) 0.005(11) 0.028(9) 0.004(10)
C12 0.121(16) 0.14(2) 0.109(15) 0.036(16) 0.063(14) 0.037(17)
C13 0.16(2) 0.15(2) 0.16(2) 0.05(2) 0.095(19) 0.06(2)
C14 0.101(16) 0.13(2) 0.132(19) 0.007(17) 0.060(15) 0.026(15)
C15 0.136(18) 0.15(2) 0.133(18) 0.052(16) 0.068(16) 0.027(17)
C16 0.100(15) 0.15(2) 0.128(16) 0.057(17) 0.066(14) 0.044(14)
C17 0.087(14) 0.078(13) 0.063(12) 0.001(12) 0.039(11) -0.002(13)
C18 0.050(10) 0.112(14) 0.080(12) -0.008(12) 0.011(10) -0.004(10)
C19 0.100(13) 0.123(14) 0.087(13) -0.017(14) 0.022(11) -0.023(14)
C20 0.063(11) 0.124(15) 0.143(16) -0.007(15) -0.029(12) -0.004(12)
C21 0.087(12) 0.130(15) 0.095(13) 0.013(14) 0.044(10) -0.021(13)

loop_
_atom_type_symbol
_atom_type_description
_atom_type_scat_dispersion_real
_atom_type_scat_dispersion_imag
_atom_type_scat_source
C C 0.0033 0.0016 'International Tables Vol C Tables 4.2.6.8 and 6.1.1.4'
H H 0.0000 0.0000 'International Tables Vol C Tables 4.2.6.8 and 6.1.1.4'
N N 0.0061 0.0033 'International Tables Vol C Tables 4.2.6.8 and 6.1.1.4'
O O 0.0106 0.0060 'International Tables Vol C Tables 4.2.6.8 and 6.1.1.4'

loop_
_geom_angle_atom_site_label_1
_geom_angle_atom_site_label_2
_geom_angle_atom_site_label_3
_geom_angle
C2 O2 C1 116.8(15)
C17 O5 C18 122.1(14)
C9 N1 C6 126.2(15)
C9 N1 H1 117.5
C6 N1 H1 116.2
C17 N2 C10 121.0(14)
C17 N2 H2 119.4
C10 N2 H2 119.5
O2 C1 H1A 109.5
O2 C1 H1B 109.5
H1A C1 H1B 109.5
O2 C1 H1C 109.5
H1A C1 H1C 109.5
H1B C1 H1C 109.5
C11 C00Z C10 113.2(13)
C11 C00Z H00A 108.9
C10 C00Z H00A 108.9
C11 C00Z H00B 108.9
C10 C00Z H00B 108.9
H00A C00Z H00B 107.8
O1 C2 O2 122.4(17)
O1 C2 C3 126(2)
O2 C2 C3 112(2)
C4 C3 C8 117.3(15)
C4 C3 C2 124.0(19)
C8 C3 C2 119(2)
C5 C4 C3 122.3(17)
C5 C4 H4 118.9
C3 C4 H4 118.9
C4 C5 C6 120.1(17)
C4 C5 H5 120.0
C6 C5 H5 120.0
C7 C6 C5 118.6(14)
C7 C6 N1 122.5(17)
C5 C6 N1 118.7(16)
C6 C7 C8 122.1(17)
C6 C7 H7 118.9
C8 C7 H7 118.9
C3 C8 C7 119.7(17)
C3 C8 H8 120.2
C7 C8 H8 120.2
O3 C9 N1 124.3(15)
O3 C9 C10 118.8(17)
N1 C9 C10 116.8(18)
N2 C10 C9 107.6(11)
N2 C10 C00Z 111.0(12)
C9 C10 C00Z 111.5(13)
N2 C10 H10 108.9
C9 C10 H10 108.9
C00Z C10 H10 108.9
C16 C11 C12 118.0(16)
C16 C11 C00Z 122.9(17)
C12 C11 C00Z 119.0(18)
C13 C12 C11 122(2)
C13 C12 H12 118.9
C11 C12 H12 118.9
C14 C13 C12 119(2)
C14 C13 H13 120.4
C12 C13 H13 120.4
C15 C14 C13 119(2)
C15 C14 H14 120.5
C13 C14 H14 120.5
C14 C15 C16 123(2)
C14 C15 H15 118.6
C16 C15 H15 118.6
C11 C16 C15 118.7(19)
C11 C16 H16 120.6
C15 C16 H16 120.6
O4 C17 N2 125.5(17)
O4 C17 O5 123.6(19)
N2 C17 O5 110.9(18)
O5 C18 C20 102.9(15)
O5 C18 C21 109.3(13)
C20 C18 C21 111.9(14)
O5 C18 C19 110.5(12)
C20 C18 C19 109.6(14)
C21 C18 C19 112.2(16)
C18 C19 H19A 109.5
C18 C19 H19B 109.5
H19A C19 H19B 109.5
C18 C19 H19C 109.5
H19A C19 H19C 109.5
H19B C19 H19C 109.5
C18 C20 H20A 109.5
C18 C20 H20B 109.5
H20A C20 H20B 109.5
C18 C20 H20C 109.5
H20A C20 H20C 109.5
H20B C20 H20C 109.5
C18 C21 H21A 109.5
C18 C21 H21B 109.5
H21A C21 H21B 109.5
C18 C21 H21C 109.5
H21A C21 H21C 109.5
H21B C21 H21C 109.5

loop_
_geom_bond_atom_site_label_1
_geom_bond_atom_site_label_2
_geom_bond_distance
O1 C2 1.17(2)
O2 C2 1.33(2)
O2 C1 1.440(17)
O3 C9 1.23(2)
O4 C17 1.24(2)
O5 C17 1.358(18)
O5 C18 1.470(19)
N1 C9 1.32(2)
N1 C6 1.445(19)
N1 H1 0.8597
N2 C17 1.33(2)
N2 C10 1.451(16)
N2 H2 0.8600
C1 H1A 0.9600
C1 H1B 0.9600
C1 H1C 0.9600
C00Z C11 1.52(2)
C00Z C10 1.559(19)
C00Z H00A 0.9700
C00Z H00B 0.9700
C2 C3 1.49(2)
C3 C4 1.38(2)
C3 C8 1.38(2)
C4 C5 1.36(2)
C4 H4 0.9300
C5 C6 1.39(2)
C5 H5 0.9300
C6 C7 1.33(2)
C7 C8 1.40(2)
C7 H7 0.9300
C8 H8 0.9300
C9 C10 1.540(19)
C10 H10 0.9800
C11 C16 1.34(2)
C11 C12 1.38(2)
C12 C13 1.37(2)
C12 H12 0.9300
C13 C14 1.36(3)
C13 H13 0.9300
C14 C15 1.31(3)
C14 H14 0.9300
C15 C16 1.41(2)
C15 H15 0.9300
C16 H16 0.9300
C18 C20 1.51(2)
C18 C21 1.53(2)
C18 C19 1.54(2)
C19 H19A 0.9600
C19 H19B 0.9600
C19 H19C 0.9600
C20 H20A 0.9600
C20 H20B 0.9600
C20 H20C 0.9600
C21 H21A 0.9600
C21 H21B 0.9600
C21 H21C 0.9600

loop_
_geom_torsion_atom_site_label_1
_geom_torsion_atom_site_label_2
_geom_torsion_atom_site_label_3
_geom_torsion_atom_site_label_4
_geom_torsion
C1 O2 C2 O1 0(3)
C1 O2 C2 C3 177.1(16)
O1 C2 C3 C4 178(2)
O2 C2 C3 C4 1(2)
O1 C2 C3 C8 -4(3)
O2 C2 C3 C8 178.5(15)
C8 C3 C4 C5 1(3)
C2 C3 C4 C5 178.9(17)
C3 C4 C5 C6 -2(3)
C4 C5 C6 C7 2(2)
C4 C5 C6 N1 177.6(16)
C9 N1 C6 C7 -36(2)
C9 N1 C6 C5 149.1(17)
C5 C6 C7 C8 -2(3)
N1 C6 C7 C8 -177.7(16)
C4 C3 C8 C7 -1(3)
C2 C3 C8 C7 -179.3(17)
C6 C7 C8 C3 2(3)
C6 N1 C9 O3 7(3)
C6 N1 C9 C10 -170.0(13)
C17 N2 C10 C9 -98.5(17)
C17 N2 C10 C00Z 139.3(14)
O3 C9 C10 N2 -85.5(18)
N1 C9 C10 N2 92.1(18)
O3 C9 C10 C00Z 36(2)
N1 C9 C10 C00Z -145.9(14)
C11 C00Z C10 N2 -56.2(18)
C11 C00Z C10 C9 -176.2(16)
C10 C00Z C11 C16 -80(2)
C10 C00Z C11 C12 101.4(19)
C16 C11 C12 C13 1(3)
C00Z C11 C12 C13 179(2)
C11 C12 C13 C14 2(4)
C12 C13 C14 C15 -3(4)
C13 C14 C15 C16 1(4)
C12 C11 C16 C15 -2(3)
C00Z C11 C16 C15 179.3(18)
C14 C15 C16 C11 2(4)
C10 N2 C17 O4 2(2)
C10 N2 C17 O5 -178.5(10)
C18 O5 C17 O4 -5(2)
C18 O5 C17 N2 175.1(13)
C17 O5 C18 C20 178.6(13)
C17 O5 C18 C21 -62.3(18)
C17 O5 C18 C19 61.7(18)
